data_1553165
loop_
_publ_author_name
'Guo, Tenglong'
'Jiang, Quanbin'
'Yu, Zhengkun'

_publ_section_title
;
 Palladium-catalyzed oxidative annulation of in situ generated enones to
 pyrroles: a concise route to functionalized indoles
;
_journal_issue 10
_journal_name_full 'Organic Chemistry Frontiers'
_journal_page_first 1361
_journal_paper_doi 10.1039/C5QO00203F
_journal_volume 2
_journal_year 2015
_chemical_formula_sum 'C30 H23 N O2'
_chemical_formula_weight 429.49
_space_group_crystal_system triclinic
_space_group_IT_number 2
_space_group_name_Hall '-P 1'
_space_group_name_H-M_alt 'P -1'
_atom_sites_solution_hydrogens geom
_audit_creation_method SHELXL-2013
_audit_update_record
;
2014-05-10 deposited with the CCDC.
2015-08-12 downloaded from the CCDC.
;
_cell_angle_alpha 93.346(3)
_cell_angle_beta 95.699(3)
_cell_angle_gamma 90.433(3)
_cell_formula_units_Z 2
_cell_length_a 8.8044(12)
_cell_length_b 9.6097(13)
_cell_length_c 13.3333(18)
_cell_measurement_reflns_used 2063
_cell_measurement_temperature 293(2)
_cell_measurement_theta_max 50.995
_cell_measurement_theta_min 4.650
_cell_volume 1120.5(3)
_computing_cell_refinement 'Bruker SMART'
_computing_data_collection 'Bruker SMART'
_computing_data_reduction 'Bruker SHELXTL'
_computing_molecular_graphics 'Bruker SHELXTL'
_computing_publication_material 'Bruker SHELXTL'
_computing_structure_refinement 'SHELXL-2013 (Sheldrick, 2013)'
_computing_structure_solution 'Bruker SHELXTL'
_diffrn_ambient_temperature 293(2)
_diffrn_measured_fraction_theta_full 0.986
_diffrn_measured_fraction_theta_max 0.987
_diffrn_measurement_device_type 'CCD area detector'
_diffrn_measurement_method 'phi and omega scans'
_diffrn_radiation_type MoK\a
_diffrn_radiation_wavelength 0.71073
_diffrn_reflns_av_R_equivalents 0.0339
_diffrn_reflns_av_unetI/netI 0.0596
_diffrn_reflns_Laue_measured_fraction_full 0.986
_diffrn_reflns_Laue_measured_fraction_max 0.987
_diffrn_reflns_limit_h_max 10
_diffrn_reflns_limit_h_min -10
_diffrn_reflns_limit_k_max 10
_diffrn_reflns_limit_k_min -11
_diffrn_reflns_limit_l_max 16
_diffrn_reflns_limit_l_min -16
_diffrn_reflns_number 6751
_diffrn_reflns_point_group_measured_fraction_full 0.986
_diffrn_reflns_point_group_measured_fraction_max 0.987
_diffrn_reflns_theta_full 25.242
_diffrn_reflns_theta_max 25.999
_diffrn_reflns_theta_min 2.123
_exptl_absorpt_coefficient_mu 0.079
_exptl_absorpt_correction_T_max 0.7457
_exptl_absorpt_correction_T_min 0.6037
_exptl_absorpt_correction_type multi-scan
_exptl_absorpt_process_details sadabs
_exptl_crystal_colour yellow
_exptl_crystal_density_diffrn 1.273
_exptl_crystal_description prismatic
_exptl_crystal_F_000 452
_exptl_crystal_size_max 0.211
_exptl_crystal_size_mid 0.165
_exptl_crystal_size_min 0.123
_refine_diff_density_max 0.231
_refine_diff_density_min -0.269
_refine_diff_density_rms 0.064
_refine_ls_extinction_coef 0.025(5)
_refine_ls_extinction_expression Fc^*^=kFc[1+0.001xFc^2^\l^3^/sin(2\q)]^-1/4^
_refine_ls_extinction_method SHELXL
_refine_ls_goodness_of_fit_ref 1.024
_refine_ls_hydrogen_treatment constr
_refine_ls_matrix_type full
_refine_ls_number_parameters 301
_refine_ls_number_reflns 4338
_refine_ls_number_restraints 0
_refine_ls_restrained_S_all 1.024
_refine_ls_R_factor_all 0.0715
_refine_ls_R_factor_gt 0.0548
_refine_ls_shift/su_max 0.006
_refine_ls_shift/su_mean 0.000
_refine_ls_structure_factor_coef Fsqd
_refine_ls_weighting_details 'w=1/[\s^2^(Fo^2^)+(0.1060P)^2^] where P=(Fo^2^+2Fc^2^)/3'
_refine_ls_weighting_scheme calc
_refine_ls_wR_factor_gt 0.1535
_refine_ls_wR_factor_ref 0.1704
_reflns_Friedel_coverage 0.000
_reflns_number_gt 3240
_reflns_number_total 4338
_reflns_threshold_expression 'I > 2\s(I)'
_cod_data_source_file c5qo00203f2.cif
_cod_data_source_block cd214199
_cod_database_code 1553165
_shelx_space_group_comment
; 
The symmetry employed for this shelxl refinement is uniquely defined 
by the following loop, which should always be used as a source of 
symmetry information in preference to the above space-group names. 
They are only intended as comments. 
;
_shelxl_version_number 2013-4

loop_
_space_group_symop_operation_xyz
'x, y, z'
'-x, -y, -z'

loop_
_atom_site_label
_atom_site_type_symbol
_atom_site_fract_x
_atom_site_fract_y
_atom_site_fract_z
_atom_site_U_iso_or_equiv
_atom_site_adp_type
_atom_site_occupancy
_atom_site_site_symmetry_order
_atom_site_calc_flag
_atom_site_refinement_flags_posn
_atom_site_refinement_flags_adp
N1 N 0.20295(17) 0.94518(16) 0.00358(10) 0.0469(4) Uani 1 1 d . .
O1 O 0.19071(19) 1.14620(14) 0.35553(10) 0.0637(4) Uani 1 1 d . .
O2 O 0.03662(18) 0.46850(15) 0.13150(11) 0.0668(5) Uani 1 1 d . .
C1 C 0.2561(2) 1.0779(2) 0.03422(13) 0.0452(4) Uani 1 1 d . .
C2 C 0.2501(2) 1.0980(2) 0.13708(12) 0.0454(4) Uani 1 1 d . .
H2 H 0.2773 1.1794 0.1762 0.054 Uiso 1 1 calc R U
C3 C 0.1959(2) 0.97434(19) 0.17230(12) 0.0422(4) Uani 1 1 d . .
C4 C 0.1654(2) 0.8793(2) 0.08652(12) 0.0441(4) Uani 1 1 d . .
C5 C 0.1091(2) 0.7458(2) 0.09347(12) 0.0465(5) Uani 1 1 d . .
H5 H 0.0891 0.6860 0.0362 0.056 Uiso 1 1 calc R U
C6 C 0.0832(2) 0.70320(19) 0.18825(12) 0.0441(4) Uani 1 1 d . .
C7 C 0.1212(2) 0.79268(18) 0.27462(13) 0.0429(4) Uani 1 1 d . .
H7 H 0.1088 0.7606 0.3378 0.051 Uiso 1 1 calc R U
C8 C 0.1762(2) 0.92599(18) 0.26859(12) 0.0409(4) Uani 1 1 d . .
C9 C 0.2069(2) 1.02128(18) 0.36022(12) 0.0422(4) Uani 1 1 d . .
C10 C 0.2607(2) 0.96451(17) 0.45897(12) 0.0395(4) Uani 1 1 d . .
C11 C 0.2130(2) 1.0278(2) 0.54632(13) 0.0506(5) Uani 1 1 d . .
H11 H 0.1396 1.0968 0.5419 0.061 Uiso 1 1 calc R U
C12 C 0.2735(3) 0.9890(2) 0.63947(14) 0.0627(6) Uani 1 1 d . .
H12 H 0.2395 1.0303 0.6979 0.075 Uiso 1 1 calc R U
C13 C 0.3841(3) 0.8893(2) 0.64610(15) 0.0628(6) Uani 1 1 d . .
H13 H 0.4267 0.8648 0.7092 0.075 Uiso 1 1 calc R U
C14 C 0.4323(2) 0.8255(2) 0.56077(14) 0.0540(5) Uani 1 1 d . .
H14 H 0.5075 0.7581 0.5659 0.065 Uiso 1 1 calc R U
C15 C 0.3693(2) 0.86130(19) 0.46687(13) 0.0459(5) Uani 1 1 d . .
H15 H 0.3999 0.8159 0.4089 0.055 Uiso 1 1 calc R U
C16 C 0.0216(2) 0.56061(19) 0.19688(13) 0.0464(5) Uani 1 1 d . .
C17 C -0.0582(2) 0.52978(18) 0.28646(13) 0.0445(4) Uani 1 1 d . .
C18 C -0.1525(2) 0.6255(2) 0.33035(14) 0.0509(5) Uani 1 1 d . .
H18 H -0.1675 0.7122 0.3037 0.061 Uiso 1 1 calc R U
C19 C -0.2240(3) 0.5927(2) 0.41319(17) 0.0645(6) Uani 1 1 d . .
H19 H -0.2876 0.6570 0.4420 0.077 Uiso 1 1 calc R U
C20 C -0.2018(3) 0.4658(3) 0.45333(18) 0.0745(7) Uani 1 1 d . .
H20 H -0.2488 0.4448 0.5102 0.089 Uiso 1 1 calc R U
C21 C -0.1109(3) 0.3699(2) 0.41008(18) 0.0704(7) Uani 1 1 d . .
H21 H -0.0967 0.2834 0.4373 0.085 Uiso 1 1 calc R U
C22 C -0.0399(3) 0.4005(2) 0.32636(16) 0.0581(5) Uani 1 1 d . .
H22 H 0.0205 0.3342 0.2965 0.070 Uiso 1 1 calc R U
C23 C 0.3141(2) 1.1778(2) -0.03191(12) 0.0450(4) Uani 1 1 d . .
C24 C 0.4164(2) 1.1418(2) -0.10240(13) 0.0531(5) Uani 1 1 d . .
H24 H 0.4431 1.0491 -0.1128 0.064 Uiso 1 1 calc R U
C25 C 0.4781(2) 1.2414(3) -0.15663(14) 0.0587(6) Uani 1 1 d . .
H25 H 0.5450 1.2141 -0.2036 0.070 Uiso 1 1 calc R U
C26 C 0.4440(2) 1.3804(2) -0.14345(14) 0.0564(5) Uani 1 1 d . .
C27 C 0.3417(2) 1.4160(2) -0.07374(15) 0.0578(5) Uani 1 1 d . .
H27 H 0.3154 1.5090 -0.0636 0.069 Uiso 1 1 calc R U
C28 C 0.2785(2) 1.3175(2) -0.01928(14) 0.0515(5) Uani 1 1 d . .
H28 H 0.2105 1.3451 0.0269 0.062 Uiso 1 1 calc R U
C29 C 0.5136(3) 1.4892(3) -0.20200(19) 0.0851(8) Uani 1 1 d . .
H29A H 0.5916 1.5399 -0.1590 0.128 Uiso 1 1 calc R U
H29B H 0.4360 1.5524 -0.2259 0.128 Uiso 1 1 calc R U
H29C H 0.5576 1.4449 -0.2585 0.128 Uiso 1 1 calc R U
C30 C 0.1794(3) 0.8832(3) -0.09907(13) 0.0638(6) Uani 1 1 d . .
H30A H 0.2679 0.8310 -0.1139 0.096 Uiso 1 1 calc R U
H30B H 0.1632 0.9555 -0.1455 0.096 Uiso 1 1 calc R U
H30C H 0.0918 0.8221 -0.1055 0.096 Uiso 1 1 calc R U

loop_
_atom_site_aniso_label
_atom_site_aniso_U_11
_atom_site_aniso_U_22
_atom_site_aniso_U_33
_atom_site_aniso_U_23
_atom_site_aniso_U_13
_atom_site_aniso_U_12
N1 0.0516(9) 0.0591(10) 0.0297(7) -0.0028(6) 0.0051(6) 0.0000(7)
O1 0.1005(12) 0.0466(8) 0.0427(7) -0.0023(6) 0.0027(7) 0.0124(7)
O2 0.0855(11) 0.0546(9) 0.0596(9) -0.0198(7) 0.0174(8) -0.0005(8)
C1 0.0444(10) 0.0558(11) 0.0356(9) 0.0001(8) 0.0065(7) 0.0052(8)
C2 0.0502(11) 0.0509(10) 0.0349(9) -0.0021(8) 0.0066(7) 0.0022(8)
C3 0.0425(10) 0.0528(10) 0.0310(8) -0.0014(7) 0.0044(7) 0.0036(8)
C4 0.0445(10) 0.0569(11) 0.0306(8) -0.0013(8) 0.0045(7) 0.0049(8)
C5 0.0473(10) 0.0563(11) 0.0341(9) -0.0104(8) 0.0023(7) 0.0022(8)
C6 0.0447(10) 0.0489(10) 0.0377(9) -0.0066(8) 0.0041(7) 0.0000(8)
C7 0.0475(10) 0.0479(10) 0.0328(8) -0.0030(7) 0.0053(7) 0.0002(8)
C8 0.0433(9) 0.0472(10) 0.0319(8) -0.0030(7) 0.0056(7) 0.0016(7)
C9 0.0487(10) 0.0431(10) 0.0347(9) -0.0025(7) 0.0073(7) 0.0013(7)
C10 0.0478(10) 0.0388(9) 0.0315(8) -0.0025(7) 0.0046(7) -0.0090(7)
C11 0.0675(12) 0.0473(10) 0.0373(9) -0.0036(8) 0.0111(9) -0.0040(9)
C12 0.0936(17) 0.0621(13) 0.0324(10) -0.0039(9) 0.0109(10) -0.0081(12)
C13 0.0816(16) 0.0684(14) 0.0367(10) 0.0091(9) -0.0056(10) -0.0161(12)
C14 0.0539(12) 0.0519(11) 0.0554(12) 0.0101(9) -0.0021(9) -0.0061(9)
C15 0.0519(11) 0.0472(10) 0.0387(9) -0.0006(8) 0.0069(8) -0.0087(8)
C16 0.0469(10) 0.0472(10) 0.0434(9) -0.0074(8) 0.0013(8) 0.0027(8)
C17 0.0460(10) 0.0418(10) 0.0434(9) -0.0060(8) -0.0019(8) -0.0052(7)
C18 0.0530(11) 0.0448(10) 0.0546(11) -0.0047(8) 0.0085(9) -0.0051(8)
C19 0.0628(14) 0.0629(14) 0.0688(14) -0.0119(11) 0.0222(11) -0.0145(10)
C20 0.0889(17) 0.0713(16) 0.0644(14) -0.0011(12) 0.0182(13) -0.0352(13)
C21 0.0880(17) 0.0540(13) 0.0685(14) 0.0140(11) -0.0009(13) -0.0199(12)
C22 0.0645(13) 0.0433(11) 0.0642(13) -0.0011(9) -0.0027(10) -0.0017(9)
C23 0.0415(10) 0.0602(11) 0.0328(9) 0.0019(8) 0.0018(7) 0.0037(8)
C24 0.0510(11) 0.0690(13) 0.0406(10) 0.0031(9) 0.0099(8) 0.0091(9)
C25 0.0473(11) 0.0905(16) 0.0403(10) 0.0078(10) 0.0108(8) 0.0029(10)
C26 0.0497(12) 0.0768(15) 0.0419(10) 0.0100(10) -0.0021(9) -0.0097(10)
C27 0.0567(12) 0.0602(13) 0.0558(12) 0.0030(10) 0.0018(10) -0.0027(10)
C28 0.0476(11) 0.0618(12) 0.0452(10) -0.0022(9) 0.0075(8) 0.0002(9)
C29 0.0800(17) 0.106(2) 0.0700(15) 0.0195(14) 0.0046(13) -0.0297(15)
C30 0.0780(15) 0.0818(15) 0.0307(9) -0.0081(9) 0.0084(9) -0.0097(12)

loop_
_atom_type_symbol
_atom_type_description
_atom_type_scat_dispersion_real
_atom_type_scat_dispersion_imag
_atom_type_scat_source
C C 0.0033 0.0016 'International Tables Vol C Tables 4.2.6.8 and 6.1.1.4'
H H 0.0000 0.0000 'International Tables Vol C Tables 4.2.6.8 and 6.1.1.4'
N N 0.0061 0.0033 'International Tables Vol C Tables 4.2.6.8 and 6.1.1.4'
O O 0.0106 0.0060 'International Tables Vol C Tables 4.2.6.8 and 6.1.1.4'

loop_
_geom_angle_atom_site_label_1
_geom_angle_atom_site_label_2
_geom_angle_atom_site_label_3
_geom_angle
C4 N1 C1 108.79(13)
C4 N1 C30 123.58(16)
C1 N1 C30 127.53(16)
N1 C1 C2 108.78(16)
N1 C1 C23 124.99(15)
C2 C1 C23 126.20(17)
C1 C2 C3 108.01(16)
C1 C2 H2 126.0
C3 C2 H2 126.0
C2 C3 C8 135.09(16)
C2 C3 C4 106.75(15)
C8 C3 C4 118.03(16)
N1 C4 C5 129.85(15)
N1 C4 C3 107.65(16)
C5 C4 C3 122.49(16)
C4 C5 C6 118.33(15)
C4 C5 H5 120.8
C6 C5 H5 120.8
C5 C6 C7 119.98(17)
C5 C6 C16 118.99(15)
C7 C6 C16 120.98(16)
C8 C7 C6 122.13(17)
C8 C7 H7 118.9
C6 C7 H7 118.9
C7 C8 C3 118.85(15)
C7 C8 C9 121.13(15)
C3 C8 C9 119.94(16)
O1 C9 C8 120.67(16)
O1 C9 C10 119.19(15)
C8 C9 C10 120.14(15)
C15 C10 C11 119.06(17)
C15 C10 C9 121.91(15)
C11 C10 C9 118.64(16)
C12 C11 C10 120.39(19)
C12 C11 H11 119.8
C10 C11 H11 119.8
C13 C12 C11 119.85(18)
C13 C12 H12 120.1
C11 C12 H12 120.1
C14 C13 C12 120.6(2)
C14 C13 H13 119.7
C12 C13 H13 119.7
C13 C14 C15 120.0(2)
C13 C14 H14 120.0
C15 C14 H14 120.0
C14 C15 C10 120.13(17)
C14 C15 H15 119.9
C10 C15 H15 119.9
O2 C16 C6 120.67(17)
O2 C16 C17 119.88(17)
C6 C16 C17 119.45(14)
C22 C17 C18 118.82(19)
C22 C17 C16 118.99(18)
C18 C17 C16 122.17(18)
C19 C18 C17 120.2(2)
C19 C18 H18 119.9
C17 C18 H18 119.9
C20 C19 C18 120.3(2)
C20 C19 H19 119.9
C18 C19 H19 119.9
C21 C20 C19 120.1(2)
C21 C20 H20 120.0
C19 C20 H20 120.0
C20 C21 C22 120.3(2)
C20 C21 H21 119.8
C22 C21 H21 119.8
C21 C22 C17 120.2(2)
C21 C22 H22 119.9
C17 C22 H22 119.9
C28 C23 C24 117.12(18)
C28 C23 C1 119.60(16)
C24 C23 C1 123.02(18)
C25 C24 C23 121.0(2)
C25 C24 H24 119.5
C23 C24 H24 119.5
C24 C25 C26 121.92(18)
C24 C25 H25 119.0
C26 C25 H25 119.0
C25 C26 C27 117.06(19)
C25 C26 C29 121.7(2)
C27 C26 C29 121.2(2)
C28 C27 C26 121.7(2)
C28 C27 H27 119.2
C26 C27 H27 119.2
C27 C28 C23 121.22(18)
C27 C28 H28 119.4
C23 C28 H28 119.4
C26 C29 H29A 109.5
C26 C29 H29B 109.5
H29A C29 H29B 109.5
C26 C29 H29C 109.5
H29A C29 H29C 109.5
H29B C29 H29C 109.5
N1 C30 H30A 109.5
N1 C30 H30B 109.5
H30A C30 H30B 109.5
N1 C30 H30C 109.5
H30A C30 H30C 109.5
H30B C30 H30C 109.5

loop_
_geom_bond_atom_site_label_1
_geom_bond_atom_site_label_2
_geom_bond_distance
N1 C4 1.373(2)
N1 C1 1.380(2)
N1 C30 1.455(2)
O1 C9 1.214(2)
O2 C16 1.223(2)
C1 C2 1.380(2)
C1 C23 1.463(3)
C2 C3 1.400(3)
C2 H2 0.9300
C3 C8 1.417(2)
C3 C4 1.424(2)
C4 C5 1.383(3)
C5 C6 1.390(2)
C5 H5 0.9300
C6 C7 1.408(2)
C6 C16 1.485(3)
C7 C8 1.376(3)
C7 H7 0.9300
C8 C9 1.485(2)
C9 C10 1.490(2)
C10 C15 1.384(3)
C10 C11 1.386(2)
C11 C12 1.375(3)
C11 H11 0.9300
C12 C13 1.371(3)
C12 H12 0.9300
C13 C14 1.367(3)
C13 H13 0.9300
C14 C15 1.381(3)
C14 H14 0.9300
C15 H15 0.9300
C16 C17 1.488(3)
C17 C22 1.384(3)
C17 C18 1.387(3)
C18 C19 1.375(3)
C18 H18 0.9300
C19 C20 1.367(4)
C19 H19 0.9300
C20 C21 1.366(3)
C20 H20 0.9300
C21 C22 1.377(3)
C21 H21 0.9300
C22 H22 0.9300
C23 C28 1.386(3)
C23 C24 1.396(2)
C24 C25 1.373(3)
C24 H24 0.9300
C25 C26 1.377(3)
C25 H25 0.9300
C26 C27 1.387(3)
C26 C29 1.503(3)
C27 C28 1.374(3)
C27 H27 0.9300
C28 H28 0.9300
C29 H29A 0.9600
C29 H29B 0.9600
C29 H29C 0.9600
C30 H30A 0.9600
C30 H30B 0.9600
C30 H30C 0.9600

loop_
_geom_torsion_atom_site_label_1
_geom_torsion_atom_site_label_2
_geom_torsion_atom_site_label_3
_geom_torsion_atom_site_label_4
_geom_torsion
C4 N1 C1 C2 -1.1(2)
C30 N1 C1 C2 175.44(19)
C4 N1 C1 C23 176.97(17)
C30 N1 C1 C23 -6.5(3)
N1 C1 C2 C3 1.6(2)
C23 C1 C2 C3 -176.43(17)
C1 C2 C3 C8 174.0(2)
C1 C2 C3 C4 -1.5(2)
C1 N1 C4 C5 -179.35(18)
C30 N1 C4 C5 4.0(3)
C1 N1 C4 C3 0.1(2)
C30 N1 C4 C3 -176.53(17)
C2 C3 C4 N1 0.8(2)
C8 C3 C4 N1 -175.54(15)
C2 C3 C4 C5 -179.65(16)
C8 C3 C4 C5 4.0(3)
N1 C4 C5 C6 178.71(18)
C3 C4 C5 C6 -0.7(3)
C4 C5 C6 C7 -3.1(3)
C4 C5 C6 C16 179.50(16)
C5 C6 C7 C8 3.7(3)
C16 C6 C7 C8 -178.95(16)
C6 C7 C8 C3 -0.3(3)
C6 C7 C8 C9 176.34(16)
C2 C3 C8 C7 -178.43(19)
C4 C3 C8 C7 -3.4(3)
C2 C3 C8 C9 4.8(3)
C4 C3 C8 C9 179.89(16)
C7 C8 C9 O1 -147.94(19)
C3 C8 C9 O1 28.7(3)
C7 C8 C9 C10 33.1(3)
C3 C8 C9 C10 -150.23(17)
O1 C9 C10 C15 -137.17(19)
C8 C9 C10 C15 41.8(2)
O1 C9 C10 C11 35.6(3)
C8 C9 C10 C11 -145.49(17)
C15 C10 C11 C12 0.4(3)
C9 C10 C11 C12 -172.56(17)
C10 C11 C12 C13 1.4(3)
C11 C12 C13 C14 -1.6(3)
C12 C13 C14 C15 -0.1(3)
C13 C14 C15 C10 1.9(3)
C11 C10 C15 C14 -2.1(3)
C9 C10 C15 C14 170.65(16)
C5 C6 C16 O2 22.4(3)
C7 C6 C16 O2 -154.98(18)
C5 C6 C16 C17 -158.06(17)
C7 C6 C16 C17 24.6(3)
O2 C16 C17 C22 35.9(3)
C6 C16 C17 C22 -143.65(18)
O2 C16 C17 C18 -142.94(19)
C6 C16 C17 C18 37.5(2)
C22 C17 C18 C19 1.2(3)
C16 C17 C18 C19 -179.94(17)
C17 C18 C19 C20 0.4(3)
C18 C19 C20 C21 -1.3(4)
C19 C20 C21 C22 0.5(4)
C20 C21 C22 C17 1.1(3)
C18 C17 C22 C21 -2.0(3)
C16 C17 C22 C21 179.13(17)
N1 C1 C23 C28 140.51(19)
C2 C1 C23 C28 -41.8(3)
N1 C1 C23 C24 -45.6(3)
C2 C1 C23 C24 132.1(2)
C28 C23 C24 C25 -0.1(3)
C1 C23 C24 C25 -174.21(18)
C23 C24 C25 C26 0.8(3)
C24 C25 C26 C27 -1.0(3)
C24 C25 C26 C29 179.1(2)
C25 C26 C27 C28 0.7(3)
C29 C26 C27 C28 -179.5(2)
C26 C27 C28 C23 -0.1(3)
C24 C23 C28 C27 -0.2(3)
C1 C23 C28 C27 174.11(18)
